data_8107580
loop_
_publ_author_name
'Xiao, Ze-en'
'Wang, Yiqun'
'Cui, Hao'

_publ_section_title
;
 The crystal structure of dimethyl
 4,4&#x2032;-(10,20-diphenylporphyrin-5,15-diyl)dibenzoate dichloromethane
 solvate, C49H36N4O4Cl2
;
_journal_issue 5
_journal_name_full 'Zeitschrift f\"ur Kristallographie - New Crystal Structures'
_journal_page_first 849
_journal_page_last 851
_journal_paper_doi 10.1515/ncrs-2023-0233
_journal_volume 238
_journal_year 2023
_chemical_formula_moiety 'C H2 Cl2, C48 H34 N4 O4'
_chemical_formula_sum 'C49 H34 Cl2 N4 O4'
_chemical_formula_weight 813.70
_space_group_crystal_system triclinic
_space_group_IT_number 2
_space_group_name_Hall '-P 1'
_space_group_name_H-M_alt 'P -1'
_atom_sites_solution_hydrogens mixed
_atom_sites_solution_primary direct
_cell_angle_alpha 95.986(3)
_cell_angle_beta 102.790(3)
_cell_angle_gamma 95.563(3)
_cell_formula_units_Z 1
_cell_length_a 6.3858(2)
_cell_length_b 12.6484(4)
_cell_length_c 12.7115(5)
_cell_measurement_reflns_used 4583
_cell_measurement_temperature 150
_cell_measurement_theta_max 75.8410
_cell_measurement_theta_min 4.6910
_cell_volume 988.12(6)
_computing_cell_refinement 'CrysAlisPro 1.171.39.46 (Rigaku OD, 2018)'
_computing_data_collection 'CrysAlisPro 1.171.39.46 (Rigaku OD, 2018)'
_computing_data_reduction 'CrysAlisPro 1.171.39.46 (Rigaku OD, 2018)'
_computing_molecular_graphics 'Olex2 (Dolomanov et al., 2009)'
_computing_publication_material 'Olex2 (Dolomanov et al., 2009)'
_computing_structure_refinement 'ShelXL (Sheldrick, 2015)'
_computing_structure_solution 'ShelXS (Sheldrick, 2008)'
_diffrn_ambient_environment N~2~
_diffrn_ambient_temperature 150
_diffrn_detector 'CCD plate'
_diffrn_detector_area_resol_mean 5.2913
_diffrn_detector_type AtlasS2
_diffrn_measured_fraction_theta_full 0.998
_diffrn_measured_fraction_theta_max 0.965
_diffrn_measurement_details
;
List of Runs (angles in degrees, time in seconds):

  # Type    Start    End  Width  t~exp~   \w     \q     \k     \f   Frames
--------------------------------------------------------------------------
  1  \w    -82.00 -29.00   1.00    1.00    --  -41.14 125.00 -90.00   53
  2  \w    -84.00  23.00   1.00    1.00    --  -41.14   0.00-120.00  107
  3  \w   -115.00 -29.00   1.00    1.00    --  -41.14 -38.00-150.00   86
  4  \w     33.00  84.00   1.00    1.00    --   41.14-125.00-150.00   51
  5  \w      1.00  61.00   1.00    1.00    --   41.14 -99.00  90.00   60
  6  \w     45.00 128.00   1.00    4.00    --  112.00 -61.00  60.00   83
  7  \w     74.00 101.00   1.00    4.00    --  112.00-125.00-180.00   27
  8  \w     71.00  98.00   1.00    4.00    --  112.00 -77.00-180.00   27
  9  \w     41.00 138.00   1.00    4.00    --  112.00 -61.00 -60.00   97
 10  \w    102.00 133.00   1.00    4.00    --  112.00 -45.00 150.00   31
 11  \w     86.00 177.00   1.00    4.00    --  112.00  30.00  30.00   91
 12  \w     39.00  85.00   1.00    4.00    --  112.00 -45.00 150.00   46
 13  \w     86.00 175.00   1.00    4.00    --  112.00  30.00 -30.00   89
 14  \w     79.00 117.00   1.00    4.00    --  112.00-125.00-150.00   38
 15  \w     43.00 117.00   1.00    4.00    --  112.00-125.00   0.00   74
 16  \w     46.00 143.00   1.00    4.00    --  112.00 -15.00   0.00   97
 17  \w     30.00  86.00   1.00    4.00    --  112.00 -94.00 -90.00   56
 18  \w     77.00 104.00   1.00    4.00    --  112.00 -94.00  30.00   27
;
_diffrn_measurement_device 'four-circle diffractometer'
_diffrn_measurement_device_type 'SuperNova, Dual, Cu at home/near, AtlasS2'
_diffrn_measurement_method '\w scans'
_diffrn_orient_matrix_type 'CrysAlisPro convention (1999,Acta A55,543-557)'
_diffrn_orient_matrix_UB_11 0.1809350000
_diffrn_orient_matrix_UB_12 0.0636219000
_diffrn_orient_matrix_UB_13 -0.0384551000
_diffrn_orient_matrix_UB_21 0.1406169000
_diffrn_orient_matrix_UB_22 0.0179880000
_diffrn_orient_matrix_UB_23 0.1171502000
_diffrn_orient_matrix_UB_31 0.0981941000
_diffrn_orient_matrix_UB_32 -0.1042118000
_diffrn_orient_matrix_UB_33 -0.0224865000
_diffrn_radiation_monochromator mirror
_diffrn_radiation_probe x-ray
_diffrn_radiation_type CuK\a
_diffrn_radiation_wavelength 1.54184
_diffrn_reflns_av_R_equivalents 0.0356
_diffrn_reflns_av_unetI/netI 0.0432
_diffrn_reflns_Laue_measured_fraction_full 0.998
_diffrn_reflns_Laue_measured_fraction_max 0.965
_diffrn_reflns_limit_h_max 7
_diffrn_reflns_limit_h_min -7
_diffrn_reflns_limit_k_max 9
_diffrn_reflns_limit_k_min -15
_diffrn_reflns_limit_l_max 15
_diffrn_reflns_limit_l_min -15
_diffrn_reflns_number 6696
_diffrn_reflns_point_group_measured_fraction_full 0.998
_diffrn_reflns_point_group_measured_fraction_max 0.965
_diffrn_reflns_theta_full 67.684
_diffrn_reflns_theta_max 76.034
_diffrn_reflns_theta_min 3.541
_diffrn_source 'micro-focus sealed X-ray tube'
_diffrn_source_type 'SuperNova (Cu) X-ray Source'
_exptl_absorpt_coefficient_mu 1.904
_exptl_absorpt_correction_T_max 1.00000
_exptl_absorpt_correction_T_min 0.55455
_exptl_absorpt_correction_type multi-scan
_exptl_absorpt_process_details
;
CrysAlisPro 1.171.39.46 (Rigaku Oxford Diffraction, 2018)
Empirical absorption correction using spherical harmonics,
 implemented in SCALE3 ABSPACK scaling algorithm.
;
_exptl_crystal_colour 'dark purple'
_exptl_crystal_density_diffrn 1.367
_exptl_crystal_description block
_exptl_crystal_F_000 422
_exptl_crystal_size_max 0.35
_exptl_crystal_size_mid 0.19
_exptl_crystal_size_min 0.18
_refine_diff_density_max 0.382
_refine_diff_density_min -0.572
_refine_diff_density_rms 0.073
_refine_ls_extinction_coef .
_refine_ls_extinction_method none
_refine_ls_goodness_of_fit_ref 1.077
_refine_ls_hydrogen_treatment mixed
_refine_ls_matrix_type full
_refine_ls_number_parameters 348
_refine_ls_number_reflns 3969
_refine_ls_number_restraints 20
_refine_ls_restrained_S_all 1.108
_refine_ls_R_factor_all 0.0650
_refine_ls_R_factor_gt 0.0603
_refine_ls_shift/su_max 0.000
_refine_ls_shift/su_mean 0.000
_refine_ls_structure_factor_coef Fsqd
_refine_ls_weighting_details 'w=1/[\s^2^(Fo^2^)+(0.0839P)^2^+0.9324P] where P=(Fo^2^+2Fc^2^)/3'
_refine_ls_weighting_scheme calc
_refine_ls_wR_factor_gt 0.1683
_refine_ls_wR_factor_ref 0.1734
_reflns_Friedel_coverage 0.000
_reflns_Friedel_fraction_full .
_reflns_Friedel_fraction_max .
_reflns_number_gt 3534
_reflns_number_total 3969
_reflns_threshold_expression 'I > 2\s(I)'
_cod_data_source_file suppl_j_ncrs-2023-0233_suppl_001.cif
_cod_data_source_block 6
_cod_database_code 8107580
_chemical_oxdiff_formula CHON
_chemical_oxdiff_usercomment BJQ
_shelx_space_group_comment
;
The symmetry employed for this shelxl refinement is uniquely defined
by the following loop, which should always be used as a source of
symmetry information in preference to the above space-group names.
They are only intended as comments.
;
_shelx_estimated_absorpt_t_max 0.726
_shelx_estimated_absorpt_t_min 0.555
_reflns_odcompleteness_completeness 99.75
_reflns_odcompleteness_iscentric 1
_reflns_odcompleteness_theta 68.13
_olex2_refinement_description
;
1. Fixed Uiso
 At 1.2 times of:
  All C(H,H) groups
2. Restrained distances
 Cl2S-C1S = Cl1S-C1S
 1.72 with sigma of 0.02
3. Uiso/Uaniso restraints and constraints
Uanis(Cl2S) \\sim Ueq, Uanis(C1S) \\sim Ueq, Uanis(Cl1S) \\sim Ueq: with sigma
of 0.01 and sigma for terminal atoms of 0.02
4. Others
 Fixed Sof: Cl1S(0.5) Cl2S(0.5) C1S(0.5) H1SA(0.5) H1SB(0.5)
5.a Secondary CH2 refined with riding coordinates:
 C1S(H1SA,H1SB)
;
_olex2_submission_special_instructions 'No special instructions were received'
_oxdiff_exptl_absorpt_empirical_details
;
Empirical correction (ABSPACK) includes:
- Absorption correction using spherical harmonics
- Frame scaling
;
_oxdiff_exptl_absorpt_empirical_full_max 1.994
_oxdiff_exptl_absorpt_empirical_full_min 0.564

loop_
_space_group_symop_operation_xyz
'x, y, z'
'-x, -y, -z'

loop_
_atom_site_label
_atom_site_type_symbol
_atom_site_fract_x
_atom_site_fract_y
_atom_site_fract_z
_atom_site_U_iso_or_equiv
_atom_site_adp_type
_atom_site_occupancy
_atom_site_site_symmetry_order
_atom_site_calc_flag
_atom_site_refinement_flags_posn
_atom_site_refinement_flags_adp
_atom_site_refinement_flags_occupancy
_atom_site_disorder_assembly
_atom_site_disorder_group
Cl1S Cl 0.2280(10) 0.0418(4) 0.0932(6) 0.156(3) Uani 0.5 1 d D U P A -1
Cl2S Cl -0.1196(13) -0.0396(3) -0.1003(4) 0.144(3) Uani 0.5 1 d D U P A -1
C1S C -0.0548(18) -0.0027(8) 0.0405(8) 0.087(3) Uani 0.5 1 d D U P A -1
H1SA H -0.096614 -0.064800 0.076165 0.105 Uiso 0.5 1 calc R . P A -1
H1SB H -0.139273 0.055410 0.058419 0.105 Uiso 0.5 1 calc R . P A -1
O1 O 1.2406(3) 0.09384(15) 0.73863(16) 0.0410(5) Uani 1 1 d . . . . .
O2 O 1.0017(3) -0.03542(13) 0.63060(14) 0.0300(4) Uani 1 1 d . . . . .
N1 N 0.1405(3) 0.39761(13) 0.41279(13) 0.0173(4) Uani 1 1 d . . . . .
N2 N 0.2506(3) 0.49635(13) 0.63884(13) 0.0168(3) Uani 1 1 d . . . . .
H2 H 0.150(5) 0.503(2) 0.579(3) 0.036(8) Uiso 1 1 d . . . . .
C23 C -0.3878(4) 0.2172(2) -0.0346(2) 0.0353(6) Uani 1 1 d . . . . .
H23 H -0.522(6) 0.172(3) -0.064(3) 0.051(10) Uiso 1 1 d . . . . .
C1 C 0.4371(3) 0.35769(15) 0.55876(16) 0.0167(4) Uani 1 1 d . . . . .
C2 C 0.3175(3) 0.34798(15) 0.45054(16) 0.0176(4) Uani 1 1 d . . . . .
C21 C -0.0564(4) 0.3066(2) -0.05757(19) 0.0347(6) Uani 1 1 d . . . . .
H21 H 0.055(6) 0.323(3) -0.104(3) 0.047(9) Uiso 1 1 d . . . . .
C22 C -0.2436(5) 0.2366(2) -0.09873(18) 0.0348(6) Uani 1 1 d . . . . .
H22 H -0.270(6) 0.206(3) -0.172(3) 0.054(10) Uiso 1 1 d . . . . .
C3 C 0.3709(3) 0.28119(17) 0.36215(17) 0.0225(4) Uani 1 1 d . . . . .
H3 H 0.488(5) 0.244(2) 0.371(2) 0.025(7) Uiso 1 1 d . . . . .
C24 C -0.3433(4) 0.26741(19) 0.07230(18) 0.0283(5) Uani 1 1 d . . . . .
H24 H -0.443(5) 0.253(2) 0.118(3) 0.035(8) Uiso 1 1 d . . . . .
C4 C 0.2219(3) 0.29022(17) 0.27088(17) 0.0224(4) Uani 1 1 d . . . . .
H4 H 0.217(5) 0.256(2) 0.199(2) 0.032(7) Uiso 1 1 d . . . . .
C20 C -0.0120(4) 0.3574(2) 0.04894(18) 0.0280(5) Uani 1 1 d . . . . .
H20 H 0.124(5) 0.403(2) 0.078(2) 0.030(7) Uiso 1 1 d . . . . .
C5 C 0.0774(3) 0.36203(16) 0.30351(16) 0.0177(4) Uani 1 1 d . . . . .
C19 C -0.1541(3) 0.33699(17) 0.11530(16) 0.0209(4) Uani 1 1 d . . . . .
C6 C -0.1055(3) 0.38726(15) 0.23132(15) 0.0177(4) Uani 1 1 d . . . . .
C7 C 0.4040(3) 0.42735(15) 0.64513(16) 0.0173(4) Uani 1 1 d . . . . .
C8 C 0.5116(3) 0.43411(17) 0.75746(16) 0.0213(4) Uani 1 1 d . . . . .
H8 H 0.627(4) 0.393(2) 0.787(2) 0.023(6) Uiso 1 1 d . . . . .
C9 C 0.4195(3) 0.50505(17) 0.81527(16) 0.0217(4) Uani 1 1 d . . . . .
H9 H 0.450(5) 0.523(2) 0.893(2) 0.031(7) Uiso 1 1 d . . . . .
C10 C 0.2518(3) 0.54427(16) 0.74108(16) 0.0177(4) Uani 1 1 d . . . . .
C11 C 0.6024(3) 0.28253(16) 0.58639(15) 0.0180(4) Uani 1 1 d . . . . .
C12 C 0.5367(3) 0.17207(16) 0.57153(16) 0.0198(4) Uani 1 1 d . . . . .
H12 H 0.387(4) 0.1477(19) 0.541(2) 0.016(6) Uiso 1 1 d . . . . .
C13 C 0.6857(3) 0.10081(16) 0.59960(17) 0.0206(4) Uani 1 1 d . . . . .
H13 H 0.632(4) 0.027(2) 0.588(2) 0.021(6) Uiso 1 1 d . . . . .
C14 C 0.9025(3) 0.13892(16) 0.64362(15) 0.0189(4) Uani 1 1 d . . . . .
C15 C 0.9691(3) 0.24902(17) 0.65898(17) 0.0209(4) Uani 1 1 d . . . . .
H15 H 1.123(4) 0.275(2) 0.691(2) 0.017(6) Uiso 1 1 d . . . . .
C16 C 0.8200(3) 0.31993(16) 0.63030(17) 0.0210(4) Uani 1 1 d . . . . .
H16 H 0.864(4) 0.395(2) 0.640(2) 0.019(6) Uiso 1 1 d . . . . .
C17 C 1.0677(3) 0.06596(17) 0.67762(17) 0.0229(4) Uani 1 1 d . . . . .
C18 C 1.1543(4) -0.1107(2) 0.6585(2) 0.0354(6) Uani 1 1 d . . . . .
H18A H 1.165(5) -0.119(3) 0.733(3) 0.041(8) Uiso 1 1 d . . . . .
H18B H 1.290(6) -0.089(3) 0.645(3) 0.047(9) Uiso 1 1 d . . . . .
H18C H 1.090(6) -0.179(3) 0.608(3) 0.051(9) Uiso 1 1 d . . . . .

loop_
_atom_site_aniso_label
_atom_site_aniso_U_11
_atom_site_aniso_U_22
_atom_site_aniso_U_33
_atom_site_aniso_U_23
_atom_site_aniso_U_13
_atom_site_aniso_U_12
Cl1S 0.170(4) 0.0431(15) 0.261(7) -0.046(3) 0.103(4) -0.0116(18)
Cl2S 0.309(9) 0.0502(16) 0.100(2) -0.0063(16) 0.113(4) 0.021(3)
C1S 0.121(7) 0.058(5) 0.103(6) 0.017(5) 0.051(5) 0.043(5)
O1 0.0271(9) 0.0380(10) 0.0490(11) 0.0012(8) -0.0123(8) 0.0148(7)
O2 0.0261(8) 0.0218(8) 0.0422(9) 0.0059(7) 0.0036(7) 0.0117(6)
N1 0.0153(8) 0.0176(8) 0.0170(8) 0.0009(6) -0.0009(6) 0.0040(6)
N2 0.0150(8) 0.0174(8) 0.0162(8) 0.0001(6) -0.0008(6) 0.0052(6)
C23 0.0396(14) 0.0315(12) 0.0264(12) -0.0075(9) -0.0047(10) 0.0039(10)
C1 0.0130(8) 0.0171(9) 0.0192(9) 0.0015(7) 0.0011(7) 0.0045(7)
C2 0.0147(9) 0.0185(9) 0.0191(9) 0.0021(7) 0.0022(7) 0.0046(7)
C21 0.0391(14) 0.0481(15) 0.0190(10) 0.0041(10) 0.0061(9) 0.0175(11)
C22 0.0498(15) 0.0348(13) 0.0167(10) -0.0033(9) -0.0014(10) 0.0183(11)
C3 0.0201(10) 0.0258(10) 0.0223(10) 0.0015(8) 0.0034(8) 0.0120(8)
C24 0.0280(11) 0.0294(11) 0.0230(11) -0.0053(9) 0.0003(9) 0.0033(9)
C4 0.0243(10) 0.0241(10) 0.0186(10) 0.0002(8) 0.0029(8) 0.0098(8)
C20 0.0250(11) 0.0376(12) 0.0205(10) 0.0031(9) 0.0024(8) 0.0078(9)
C5 0.0167(9) 0.0174(9) 0.0177(9) 0.0005(7) 0.0012(7) 0.0037(7)
C19 0.0210(10) 0.0229(10) 0.0166(9) -0.0001(7) -0.0023(7) 0.0095(8)
C6 0.0179(9) 0.0169(9) 0.0163(9) 0.0001(7) 0.0002(7) 0.0032(7)
C7 0.0133(9) 0.0175(9) 0.0191(9) 0.0014(7) -0.0002(7) 0.0034(7)
C8 0.0170(9) 0.0236(10) 0.0196(10) 0.0007(8) -0.0039(7) 0.0057(8)
C9 0.0191(10) 0.0247(10) 0.0179(10) -0.0012(8) -0.0025(7) 0.0061(8)
C10 0.0157(9) 0.0181(9) 0.0168(9) 0.0001(7) -0.0004(7) 0.0017(7)
C11 0.0169(9) 0.0200(9) 0.0157(8) 0.0011(7) 0.0002(7) 0.0062(7)
C12 0.0142(9) 0.0212(10) 0.0209(9) -0.0006(7) -0.0016(7) 0.0037(7)
C13 0.0203(10) 0.0171(9) 0.0221(9) 0.0001(7) 0.0001(7) 0.0042(8)
C14 0.0180(9) 0.0222(10) 0.0166(9) 0.0025(7) 0.0021(7) 0.0084(8)
C15 0.0143(9) 0.0237(10) 0.0234(10) 0.0029(8) 0.0010(7) 0.0034(8)
C16 0.0188(10) 0.0183(10) 0.0241(10) 0.0020(7) 0.0015(7) 0.0028(8)
C17 0.0210(10) 0.0260(11) 0.0226(10) 0.0066(8) 0.0032(8) 0.0080(8)
C18 0.0319(13) 0.0306(13) 0.0512(16) 0.0155(11) 0.0140(11) 0.0199(10)

loop_
_atom_type_symbol
_atom_type_description
_atom_type_scat_dispersion_real
_atom_type_scat_dispersion_imag
_atom_type_scat_source
C C 0.0181 0.0091 'International Tables Vol C Tables 4.2.6.8 and 6.1.1.4'
H H 0.0000 0.0000 'International Tables Vol C Tables 4.2.6.8 and 6.1.1.4'
Cl Cl 0.3639 0.7018 'International Tables Vol C Tables 4.2.6.8 and 6.1.1.4'
N N 0.0311 0.0180 'International Tables Vol C Tables 4.2.6.8 and 6.1.1.4'
O O 0.0492 0.0322 'International Tables Vol C Tables 4.2.6.8 and 6.1.1.4'

loop_
_geom_angle_atom_site_label_1
_geom_angle_atom_site_label_2
_geom_angle_atom_site_label_3
_geom_angle
_geom_angle_site_symmetry_1
_geom_angle_site_symmetry_3
Cl2S C1S Cl1S 112.3(6) . .
C17 O2 C18 115.42(19) . .
C2 N1 C5 105.26(16) . .
C7 N2 C10 110.02(16) . .
C22 C23 C24 119.9(2) . .
C2 C1 C11 117.84(17) . .
C7 C1 C2 125.13(18) . .
C7 C1 C11 116.88(17) . .
N1 C2 C1 126.43(18) . .
N1 C2 C3 110.75(17) . .
C1 C2 C3 122.81(18) . .
C22 C21 C20 120.1(2) . .
C23 C22 C21 120.1(2) . .
C4 C3 C2 106.61(18) . .
C19 C24 C23 120.7(2) . .
C3 C4 C5 106.32(18) . .
C19 C20 C21 120.4(2) . .
N1 C5 C4 111.03(17) . .
N1 C5 C6 125.82(18) . .
C6 C5 C4 123.12(18) . .
C24 C19 C20 118.8(2) . .
C24 C19 C6 119.9(2) . .
C20 C19 C6 121.31(19) . .
C5 C6 C19 118.31(18) . .
C5 C6 C10 125.39(18) . 2_566
C10 C6 C19 116.29(17) 2_566 .
N2 C7 C1 126.17(17) . .
N2 C7 C8 106.92(17) . .
C1 C7 C8 126.75(18) . .
C9 C8 C7 108.01(18) . .
C8 C9 C10 108.18(18) . .
N2 C10 C6 126.72(18) . 2_566
N2 C10 C9 106.86(17) . .
C6 C10 C9 126.27(19) 2_566 .
C12 C11 C1 119.51(17) . .
C16 C11 C1 121.58(18) . .
C16 C11 C12 118.87(18) . .
C13 C12 C11 120.69(18) . .
C12 C13 C14 120.03(19) . .
C13 C14 C15 119.59(18) . .
C13 C14 C17 122.09(19) . .
C15 C14 C17 118.31(18) . .
C16 C15 C14 120.22(18) . .
C15 C16 C11 120.60(19) . .
O1 C17 O2 123.4(2) . .
O1 C17 C14 124.4(2) . .
O2 C17 C14 112.15(18) . .

loop_
_geom_bond_atom_site_label_1
_geom_bond_atom_site_label_2
_geom_bond_distance
_geom_bond_site_symmetry_2
Cl1S C1S 1.793(12) .
Cl2S C1S 1.748(11) .
O1 C17 1.197(3) .
O2 C17 1.343(3) .
O2 C18 1.442(3) .
N1 C2 1.365(2) .
N1 C5 1.371(3) .
N2 C7 1.369(3) .
N2 C10 1.374(3) .
C23 C22 1.380(4) .
C23 C24 1.394(3) .
C1 C2 1.404(3) .
C1 C7 1.401(3) .
C1 C11 1.497(3) .
C2 C3 1.456(3) .
C21 C22 1.381(4) .
C21 C20 1.393(3) .
C3 C4 1.351(3) .
C24 C19 1.390(3) .
C4 C5 1.450(3) .
C20 C19 1.393(3) .
C5 C6 1.402(3) .
C19 C6 1.496(3) .
C6 C10 1.409(3) 2_566
C7 C8 1.431(3) .
C8 C9 1.359(3) .
C9 C10 1.427(3) .
C11 C12 1.400(3) .
C11 C16 1.393(3) .
C12 C13 1.388(3) .
C13 C14 1.391(3) .
C14 C15 1.396(3) .
C14 C17 1.490(3) .
C15 C16 1.387(3) .
